data_2001260
loop_
_publ_author_name
'Ianelli, S.'
'Nardelli, M.'
'Belletti, D.'
'Brosse, N.'
'Jamart-Gr\'egoire, B.'
'Caub\`ere, P.'

_publ_section_title
;
 Structural studies of the regioselectivity of bishydroxylation of
 polycyclic methylenecyclobutanol derivatives
;
_journal_issue 11
_journal_name_full 'Acta Crystallographica Section C'
_journal_page_first 2022
_journal_page_last 2027
_journal_paper_doi 10.1107/S0108270193004718
_journal_volume 49
_journal_year 1993
_chemical_formula_analytical 'C16 H26 O4'
_chemical_formula_sum 'C16 H26 O4'
_chemical_formula_weight 282.38
_chemical_name_systematic
;
cis-transoid-cis-7,8-dihydroxytricyclo[7.5.0.0^2,8^]tetradec-1-yl acetate
;
_space_group_IT_number 2
_symmetry_cell_setting triclinic
_symmetry_space_group_name_Hall '-P 1'
_symmetry_space_group_name_H-M 'P -1'
_cell_angle_alpha 90.090(10)
_cell_angle_beta 104.50(2)
_cell_angle_gamma 90.630(10)
_cell_formula_units_Z 2
_cell_length_a 5.7300(10)
_cell_length_b 15.767(6)
_cell_length_c 8.3940(10)
_cell_measurement_reflns_used 30
_cell_measurement_temperature 293(2)
_cell_measurement_theta_max 40.0
_cell_measurement_theta_min 25.6
_cell_volume 734.1(3)
_diffrn_ambient_temperature 293(2)
_diffrn_measurement_device 'Siemens AED diffractometer'
_diffrn_measurement_method '\q-2\q scan'
_diffrn_radiation_monochromator Ni-filter
_diffrn_radiation_source 'standard Cu anode'
_diffrn_radiation_type 'Cu K\=\a'
_diffrn_radiation_wavelength 1.54178
_diffrn_reflns_av_sigmaI/netI 0.0271
_diffrn_reflns_limit_h_max 6
_diffrn_reflns_limit_h_min -1
_diffrn_reflns_limit_k_max 19
_diffrn_reflns_limit_k_min -19
_diffrn_reflns_limit_l_max 10
_diffrn_reflns_limit_l_min -10
_diffrn_reflns_number 2779
_diffrn_reflns_reduction_process
;   All reflections were corrected for Lorentz and polarization effects
   but not for absorption.
;
_diffrn_reflns_theta_max 70.12
_diffrn_reflns_theta_min 5.44
_diffrn_standards_decay_% 'within statistical fluctuation'
_diffrn_standards_interval_count 50
_diffrn_standards_number 1
_exptl_absorpt_coefficient_mu .691
_exptl_absorpt_correction_type none
_exptl_crystal_colour colourless
_exptl_crystal_density_diffrn 1.277
_exptl_crystal_description
;
small prisms
;
_exptl_crystal_F_000 308
_exptl_crystal_size_max 0.56
_exptl_crystal_size_mid 0.45
_exptl_crystal_size_min 0.39
_refine_diff_density_max 0.231
_refine_diff_density_min -0.163
_refine_ls_extinction_coef 0.038(2)
_refine_ls_extinction_method 'SHELXL92 (Sheldrick, 1992)'
_refine_ls_goodness_of_fit_all 1.009
_refine_ls_goodness_of_fit_obs 1.128
_refine_ls_hydrogen_treatment refxyz
_refine_ls_matrix_type full
_refine_ls_number_parameters 189
_refine_ls_number_reflns 2777
_refine_ls_number_restraints 0
_refine_ls_restrained_S_all 1.046
_refine_ls_restrained_S_obs 1.128
_refine_ls_R_factor_all 0.0512
_refine_ls_R_factor_obs 0.0366
_refine_ls_shift/esd_max 0.000
_refine_ls_shift/esd_mean 0.000
_refine_ls_structure_factor_coef F^2^
_refine_ls_weighting_scheme
; calc w=1/[\s^2^(F~o~^2^) + ( 0.0592P)^2^ + 0.0184P]
  where P = (F~o~^2^ + 2F~c~^2^)/3
;
_refine_ls_wR_factor_all 0.1076
_refine_ls_wR_factor_obs 0.0998
_reflns_number_observed 2098
_reflns_number_total 2779
_reflns_observed_criterion I>2\s(I)
_cod_data_source_file al1053.cif
_cod_data_source_block 2
_cod_original_cell_volume 734.2(3)
_cod_database_code 2001260

loop_
_symmetry_equiv_pos_as_xyz
'x, y, z'
'-x, -y, -z'

loop_
_atom_site_aniso_label
_atom_site_aniso_U_11
_atom_site_aniso_U_22
_atom_site_aniso_U_33
_atom_site_aniso_U_12
_atom_site_aniso_U_13
_atom_site_aniso_U_23
O1 .0447(6) .0278(5) .0555(7) .0037(4) .0040(5) .0104(4)
O2 .0522(7) .0405(6) .0478(6) .0098(4) .0153(5) -.0099(5)
O3 .0446(6) .0269(5) .0412(5) .0102(4) .0137(4) .0081(4)
O4 .0751(9) .0527(7) .0602(8) .0231(6) .0334(7) .0112(6)
C1 .0334(7) .0224(6) .0360(7) .0040(5) .0077(5) .0032(5)
C2 .0349(7) .0249(6) .0339(7) .0053(5) .0105(5) .0012(5)
C3 .0487(9) .0342(7) .0336(7) .0061(5) .0063(6) -.0021(6)
C4 .0610(10) .0481(9) .0362(8) -.0033(7) .0099(7) -.0051(8)
C5 .0585(10) .0465(9) .0471(9) -.0075(7) .0039(8) -.0116(8)
C6 .0566(10) .0359(8) .0525(9) -.0020(7) .0105(8) -.0133(7)
C7 .0369(8) .0343(7) .0424(8) .0011(6) .0122(6) -.0050(6)
C8 .0340(7) .0241(6) .0343(7) .0051(5) .0099(5) .0025(5)
C9 .0345(7) .0281(6) .0344(7) .0018(5) .0107(5) .0013(5)
C10 .0501(9) .0394(8) .0338(7) .0060(6) .0082(6) -.0020(6)
C11 .0594(10) .0525(9) .0360(8) -.0057(7) .0093(7) -.0029(8)
C12 .0525(10) .0458(9) .0455(9) -.0066(7) .0006(7) -.0052(7)
C13 .0496(9) .0347(8) .0496(9) -.0018(6) .0031(7) -.0086(6)
C14 .0349(7) .0286(7) .0397(7) .0064(5) .0081(6) -.0010(5)
C15 .0576(10) .0301(7) .0429(8) .0107(6) .0136(7) .0037(6)
C16 .0736(12) .0406(9) .0654(11) .0221(8) .0206(10) .0202(8)

loop_
_atom_site_label
_atom_site_fract_x
_atom_site_fract_y
_atom_site_fract_z
_atom_site_U_iso_or_equiv
_atom_site_thermal_displace_type
_atom_site_calc_flag
_atom_site_calc_attached_atom
_atom_site_type_symbol
O1 .2556(2) .07866(6) .93900(10) .0441(4) aniso . . O
O2 -.2266(2) .09323(7) .99180(10) .0464(4) aniso . . O
O3 .0598(2) .35173(6) .85070(10) .0370(3) aniso . . O
O4 .2164(2) .40786(7) .6515(2) .0596(5) aniso . . O
C1 .1042(2) .15080(8) .8922(2) .0308(4) aniso . . C
C2 .1527(2) .22592(8) 1.0179(2) .0309(4) aniso . . C
C3 .3250(3) .21268(9) 1.1855(2) .0396(5) aniso . . C
C4 .3896(3) .29470(10) 1.2865(2) .0489(6) aniso . . C
C5 .5948(3) .34690(10) 1.2479(2) .0524(6) aniso . . C
C6 .5491(3) .38170(10) 1.0747(2) .0490(6) aniso . . C
C7 .4924(3) .31460(9) .9380(2) .0375(5) aniso . . C
C8 .2334(2) .28268(8) .8901(2) .0305(4) aniso . . C
C9 .1810(3) .20818(8) .7627(2) .0320(4) aniso . . C
C10 .0096(3) .22054(9) .5940(2) .0415(5) aniso . . C
C11 -.0563(3) .13780(10) .4967(2) .0498(6) aniso . . C
C12 -.2609(3) .08690(10) .5374(2) .0500(6) aniso . . C
C13 -.2132(3) .05207(9) .7117(2) .0464(5) aniso . . C
C14 -.1564(3) .12014(8) .8458(2) .0346(4) aniso . . C
C15 .0699(3) .40849(9) .7318(2) .0433(5) aniso . . C
C16 -.1286(4) .47130(10) .7138(2) .0591(7) aniso . . C
H1 .4026(2) .0941(3) .957(3) .124(8) iso . O1 H
H2 -.211(5) .0399(3) 1.003(2) .124(8) iso . O2 H
H2A .0002(2) .24611(8) 1.0327(2) .036(2) iso . C2 H
H3A .4720(3) .18775(9) 1.1703(2) .0547(12) iso . C3 H
H3B .2525(3) .17270(9) 1.2472(2) .0547(12) iso . C3 H
H4A .2472(3) .32970(10) 1.2675(2) .0547(12) iso . C4 H
H4B .4338(3) .28020(10) 1.4024(2) .0547(12) iso . C4 H
H5A .6312(3) .39410(10) 1.3246(2) .0547(12) iso . C5 H
H5B .7369(3) .31170(10) 1.2677(2) .0547(12) iso . C5 H
H6A .6902(3) .41400(10) 1.0654(2) .0547(12) iso . C6 H
H6B .4152(3) .42070(10) 1.0575(2) .0547(12) iso . C6 H
H7A .5316(3) .33814(9) .8411(2) .0547(12) iso . C7 H
H7B .5969(3) .26656(9) .9731(2) .0547(12) iso . C7 H
H9 .3334(3) .18804(8) .7476(2) .036(2) iso . C9 H
H10A .0836(3) .25932(9) .5310(2) .0547(12) iso . C10 H
H10B -.1369(3) .24647(9) .6077(2) .0547(12) iso . C10 H
H11A -.1008(3) .15110(10) .3803(2) .0547(12) iso . C11 H
H11B .0856(3) .10260(10) .5168(2) .0547(12) iso . C11 H
H12A -.3002(3) .03960(10) .4609(2) .0547(12) iso . C12 H
H12B -.4018(3) .12270(10) .5186(2) .0547(12) iso . C12 H
H13A -.0788(3) .01336(9) .7290(2) .0547(12) iso . C13 H
H13B -.3537(3) .01984(9) .7222(2) .0547(12) iso . C13 H
H14 -.2541(3) .16882(8) .8031(2) .036(2) iso . C14 H
H16A -.1094(18) .5024(7) .8161(7) .120(6) iso . C16 H
H16B -.2828(4) .44160(10) .688(2) .120(6) iso . C16 H
H16C -.1224(19) .5105(7) .6260(14) .120(6) iso . C16 H

loop_
_atom_type_symbol
_atom_type_description
_atom_type_scat_dispersion_real
_atom_type_scat_dispersion_imag
_atom_type_scat_source
O Oxygen .047 .032 ' International Tables, Vol. IV, Tables 2.2A and 2.3.1'
C Carbon .017 .009 ' International Tables, Vol. IV, Tables 2.2A and 2.3.1'
H Hydrogen .000 .000 ' International Tables, Vol. IV, Table 2.2C'

loop_
_geom_angle_atom_site_label_1
_geom_angle_atom_site_label_2
_geom_angle_atom_site_label_3
_geom_angle
_geom_angle_publ_flag
C1 O1 H1 109.5(3) no
C14 O2 H2 109.5(6) no
C8 O3 C15 120.80(10) yes
O1 C1 C14 108.30(10) yes
O1 C1 C9 113.40(10) yes
O1 C1 C2 115.30(10) yes
C9 C1 C14 115.50(10) yes
C2 C1 C14 113.80(10) yes
C2 C1 C9 90.00(10) yes
C1 C2 H2A 109.2(2) no
C1 C2 C8 90.00(10) yes
C1 C2 C3 118.70(10) yes
C8 C2 H2A 109.2(2) no
C3 C2 H2A 109.2(2) no
C3 C2 C8 119.20(10) yes
C2 C3 H3B 108.8(2) no
C2 C3 H3A 108.8(2) no
C2 C3 C4 113.60(10) yes
H3A C3 H3B 107.7(2) no
C4 C3 H3B 108.8(2) no
C4 C3 H3A 108.8(2) no
C3 C4 H4B 108.6(2) no
C3 C4 H4A 108.6(2) no
C3 C4 C5 114.80(10) yes
H4A C4 H4B 107.6(2) no
C5 C4 H4B 108.6(2) no
C5 C4 H4A 108.6(2) no
C4 C5 H5B 108.3(2) no
C4 C5 H5A 108.3(2) no
C4 C5 C6 116.1(2) yes
H5A C5 H5B 107.4(2) no
C6 C5 H5B 108.3(2) no
C6 C5 H5A 108.3(2) no
C5 C6 H6B 108.6(2) no
C5 C6 H6A 108.6(2) no
C5 C6 C7 114.80(10) yes
H6A C6 H6B 107.6(2) no
C7 C6 H6B 108.6(2) no
C7 C6 H6A 108.6(2) no
C6 C7 H7B 108.4(2) no
C6 C7 H7A 108.4(2) no
C6 C7 C8 115.40(10) yes
H7A C7 H7B 107.5(2) no
C8 C7 H7B 108.4(2) no
C8 C7 H7A 108.4(2) no
C2 C8 C7 116.20(10) yes
O3 C8 C7 112.50(10) yes
O3 C8 C2 106.50(10) yes
C7 C8 C9 115.40(10) yes
C2 C8 C9 90.20(10) yes
O3 C8 C9 113.90(10) yes
C1 C9 C8 89.70(10) yes
C8 C9 H9 108.5(2) no
C8 C9 C10 120.20(10) yes
C1 C9 H9 108.5(2) no
C1 C9 C10 119.90(10) yes
C10 C9 H9 108.5(2) no
C9 C10 H10B 108.9(2) no
C9 C10 H10A 108.9(2) no
C9 C10 C11 113.30(10) yes
H10A C10 H10B 107.7(2) no
C11 C10 H10B 108.9(2) no
C11 C10 H10A 108.9(2) no
C10 C11 H11B 108.5(2) no
C10 C11 H11A 108.5(2) no
C10 C11 C12 115.00(10) yes
H11A C11 H11B 107.5(2) no
C12 C11 H11B 108.5(2) no
C12 C11 H11A 108.5(2) no
C11 C12 H12B 108.2(2) no
C11 C12 H12A 108.2(2) no
C11 C12 C13 116.2(2) yes
H12A C12 H12B 107.4(2) no
C13 C12 H12B 108.2(2) no
C13 C12 H12A 108.2(2) no
C12 C13 H13B 108.7(2) no
C12 C13 H13A 108.7(2) no
C12 C13 C14 114.00(10) yes
H13A C13 H13B 107.7(2) no
C14 C13 H13B 108.7(2) no
C14 C13 H13A 108.7(2) no
C1 C14 C13 114.70(10) yes
O2 C14 C13 111.60(10) yes
O2 C14 C1 109.70(10) yes
C13 C14 H14 106.8(2) no
C1 C14 H14 106.8(2) no
O2 C14 H14 106.8(2) no
O3 C15 O4 124.7(2) yes
O4 C15 C16 125.1(2) yes
O3 C15 C16 110.3(2) yes
C15 C16 H16C 109.5(7) no
C15 C16 H16B 109.5(2) no
C15 C16 H16A 109.5(4) no
H16B C16 H16C 109.5(8) no
H16A C16 H16C 109.5(8) no
H16A C16 H16B 109.5(7) no

loop_
_geom_bond_atom_site_label_1
_geom_bond_atom_site_label_2
_geom_bond_distance
_geom_bond_publ_flag
O1 C1 1.433(2) yes
O1 H1 .850(3) no
O2 C14 1.445(2) yes
O2 H2 .850(5) no
O3 C8 1.464(2) yes
O3 C15 1.354(2) yes
O4 C15 1.201(2) yes
C1 C2 1.560(2) yes
C1 C9 1.559(2) yes
C1 C14 1.519(2) yes
C2 C3 1.519(2) yes
C2 C8 1.552(2) yes
C2 H2A .970(2) no
C3 C4 1.535(2) yes
C3 H3A .970(2) no
C3 H3B .970(2) no
C4 C5 1.528(3) yes
C4 H4A .970(3) no
C4 H4B .970(2) no
C5 C6 1.516(2) yes
C5 H5A .970(2) no
C5 H5B .970(3) no
C6 C7 1.531(2) yes
C6 H6A .970(3) no
C6 H6B .970(2) no
C7 C8 1.517(2) yes
C7 H7A .970(2) no
C7 H7B .970(2) no
C8 C9 1.562(2) yes
C9 C10 1.522(2) yes
C9 H9 .970(2) no
C10 C11 1.530(2) yes
C10 H10A .970(2) no
C10 H10B .970(2) no
C11 C12 1.522(3) yes
C11 H11A .970(2) no
C11 H11B .970(3) no
C12 C13 1.524(2) yes
C12 H12A .970(2) no
C12 H12B .970(2) no
C13 C14 1.527(2) yes
C13 H13A .970(2) no
C13 H13B .970(2) no
C14 H14 .970(2) no
C15 C16 1.495(3) yes
C16 H16A .970(8) no
C16 H16B .970(3) no
C16 H16C .970(10) no

loop_
_geom_contact_atom_site_label_1
_geom_contact_atom_site_label_2
_geom_contact_distance
O1 O2 2.917(2)
O1 C2 2.530(2)
O1 C3 2.909(2)
O1 C9 2.501(2)
O1 C13 2.905(2)
O2 C2 2.968(2)
O3 C6 2.991(2)
O3 C9 2.537(2)
O3 C10 2.944(2)
O4 C7 2.934(2)
O4 C8 2.799(2)
C1 C3 2.649(2)
C1 C10 2.667(2)
C1 C13 2.565(2)
C2 C4 2.555(2)
C2 C7 2.606(2)
C2 C14 2.579(2)
C3 C5 2.580(2)
C3 C7 2.965(2)
C3 C8 2.648(2)
C4 C6 2.583(3)
C5 C7 2.568(2)
C6 C8 2.577(2)
C7 C9 2.603(2)
C8 C10 2.674(2)
C9 C11 2.550(2)
C9 C14 2.602(2)
C10 C12 2.573(2)
C10 C14 2.977(2)
C11 C13 2.586(3)
C12 C14 2.559(2)
